data_7131120
loop_
_publ_author_name
'Zhang, Han-Yue'
'Xiong, Ren-Gen'

_publ_section_title
;
 Three-dimensional narrow-bandgap perovskite semiconductor ferroelectric
 methylphosphonium tin triiodide for potential photovoltaic application.
;
_journal_issue 7
_journal_name_full 'Chemical communications (Cambridge, England)'
_journal_page_first 920
_journal_page_last 923
_journal_paper_doi 10.1039/d2cc06408a
_journal_volume 59
_journal_year 2023
_chemical_formula_moiety 'C H6 P, I'
_chemical_formula_sum 'C H6 I P'
_chemical_formula_weight 175.93
_space_group_crystal_system monoclinic
_space_group_IT_number 11
_space_group_name_Hall '-P 2yb'
_space_group_name_H-M_alt 'P 1 21/m 1'
_atom_sites_solution_hydrogens difmap
_audit_creation_method SHELXL-2014/7
_audit_update_record
;
2020-10-09 deposited with the CCDC.	2022-12-15 downloaded from the CCDC.
;
_cell_angle_alpha 90
_cell_angle_beta 90.914(8)
_cell_angle_gamma 90
_cell_formula_units_Z 2
_cell_length_a 4.7369(4)
_cell_length_b 6.5201(5)
_cell_length_c 8.0744(7)
_cell_measurement_reflns_used 1460
_cell_measurement_temperature 293(2)
_cell_measurement_theta_max 29.8450
_cell_measurement_theta_min 2.5010
_cell_volume 249.35(4)
_computing_cell_refinement 'CrysAlisPro 1.171.40.60a (Rigaku OD, 2019)'
_computing_data_collection 'CrysAlisPro 1.171.40.60a (Rigaku OD, 2019)'
_computing_data_reduction 'CrysAlisPro 1.171.40.60a (Rigaku OD, 2019)'
_computing_structure_refinement 'SHELXL-2014/7 (Sheldrick, 2014)'
_computing_structure_solution 'SHELXL-2014/7 (Sheldrick, 2014)'
_diffrn_ambient_temperature 293(2)
_diffrn_detector_area_resol_mean 10.0000
_diffrn_measured_fraction_theta_full 0.990
_diffrn_measured_fraction_theta_max 0.916
_diffrn_measurement_device_type 'XtaLAB Mini II'
_diffrn_measurement_method '\w scans'
_diffrn_radiation_type MoK\a
_diffrn_radiation_wavelength 0.71073
_diffrn_reflns_av_R_equivalents 0.0236
_diffrn_reflns_av_unetI/netI 0.0257
_diffrn_reflns_Laue_measured_fraction_full 0.990
_diffrn_reflns_Laue_measured_fraction_max 0.916
_diffrn_reflns_limit_h_max 6
_diffrn_reflns_limit_h_min -6
_diffrn_reflns_limit_k_max 9
_diffrn_reflns_limit_k_min -8
_diffrn_reflns_limit_l_max 11
_diffrn_reflns_limit_l_min -9
_diffrn_reflns_number 1923
_diffrn_reflns_point_group_measured_fraction_full 0.990
_diffrn_reflns_point_group_measured_fraction_max 0.916
_diffrn_reflns_theta_full 25.242
_diffrn_reflns_theta_max 30.249
_diffrn_reflns_theta_min 2.523
_diffrn_source 'fine-focus sealed X-ray tube'
_exptl_absorpt_coefficient_mu 6.541
_exptl_absorpt_correction_T_max 0.520
_exptl_absorpt_correction_T_min 0.492
_exptl_absorpt_correction_type multi-scan
_exptl_absorpt_process_details
;
Empirical correction (ABSPACK) includes:
- Absorption correction using spherical harmonics
- Frame scaling
;
_exptl_crystal_colour Colourless
_exptl_crystal_density_diffrn 2.343
_exptl_crystal_description Block
_exptl_crystal_F_000 160
_exptl_crystal_size_max 0.110
_exptl_crystal_size_mid 0.100
_exptl_crystal_size_min 0.100
_refine_diff_density_max 1.151
_refine_diff_density_min -0.648
_refine_diff_density_rms 0.130
_refine_ls_extinction_method none
_refine_ls_goodness_of_fit_ref 1.000
_refine_ls_hydrogen_treatment constr
_refine_ls_matrix_type full
_refine_ls_number_parameters 19
_refine_ls_number_reflns 738
_refine_ls_number_restraints 0
_refine_ls_restrained_S_all 1.000
_refine_ls_R_factor_all 0.0263
_refine_ls_R_factor_gt 0.0238
_refine_ls_shift/su_max 0.000
_refine_ls_shift/su_mean 0.000
_refine_ls_structure_factor_coef Fsqd
_refine_ls_weighting_details 'w=1/[\s^2^(Fo^2^)+(0.0321P)^2^] where P=(Fo^2^+2Fc^2^)/3'
_refine_ls_weighting_scheme calc
_refine_ls_wR_factor_gt 0.0552
_refine_ls_wR_factor_ref 0.0559
_reflns_Friedel_coverage 0.000
_reflns_number_gt 677
_reflns_number_total 738
_reflns_threshold_expression 'I > 2\s(I)'
_cod_data_source_file d2cc06408a2.cif
_cod_data_source_block P21m
_cod_depositor_comments 'Adding full bibliography for 7131118--7131120.cif.'
_cod_original_sg_symbol_H-M 'P 21/m'
_cod_database_code 7131120
_shelx_shelxl_version_number 2014/7
_shelx_space_group_comment
;
The symmetry employed for this shelxl refinement is uniquely defined
by the following loop, which should always be used as a source of
symmetry information in preference to the above space-group names.
They are only intended as comments.
;
_shelx_estimated_absorpt_t_min 0.533
_shelx_estimated_absorpt_t_max 0.561

loop_
_space_group_symop_operation_xyz
'x, y, z'
'-x, y+1/2, -z'
'-x, -y, -z'
'x, -y-1/2, z'

loop_
_atom_site_label
_atom_site_type_symbol
_atom_site_fract_x
_atom_site_fract_y
_atom_site_fract_z
_atom_site_U_iso_or_equiv
_atom_site_adp_type
_atom_site_occupancy
_atom_site_site_symmetry_order
_atom_site_calc_flag
_atom_site_refinement_flags_posn
_atom_site_refinement_flags_adp
_atom_site_refinement_flags_occupancy
_atom_site_disorder_assembly
_atom_site_disorder_group
I1 I 0.40293(5) 0.2500 0.19310(3) 0.04029(12) Uani 1 2 d S T P . .
P1 P 1.0191(3) 0.2500 0.80246(14) 0.0402(2) Uani 1 2 d S T P . .
H1A H 1.2169 0.3990 0.8258 0.048 Uiso 1 1 d R U . . .
H1B H 0.8265 0.2500 0.9257 0.048 Uiso 1 2 d R U P . .
C1 C 0.8643(13) 0.2500 0.5996(6) 0.0532(12) Uani 1 2 d S T P . .
H1C H 0.7502 0.3689 0.5846 0.080 Uiso 1 1 d R U . . .
H1D H 1.0103 0.2500 0.5204 0.080 Uiso 1 2 d R U P . .

loop_
_atom_site_aniso_label
_atom_site_aniso_U_11
_atom_site_aniso_U_22
_atom_site_aniso_U_33
_atom_site_aniso_U_23
_atom_site_aniso_U_13
_atom_site_aniso_U_12
I1 0.03968(18) 0.03448(16) 0.04675(19) 0.000 0.00136(12) 0.000
P1 0.0410(6) 0.0352(5) 0.0443(6) 0.000 0.0014(5) 0.000
C1 0.076(4) 0.044(3) 0.039(2) 0.000 0.003(2) 0.000

loop_
_atom_type_symbol
_atom_type_description
_atom_type_scat_dispersion_real
_atom_type_scat_dispersion_imag
_atom_type_scat_source
C C 0.0033 0.0016 'International Tables Vol C Tables 4.2.6.8 and 6.1.1.4'
H H 0.0000 0.0000 'International Tables Vol C Tables 4.2.6.8 and 6.1.1.4'
I I -0.4742 1.8119 'International Tables Vol C Tables 4.2.6.8 and 6.1.1.4'
P P 0.1023 0.0942 'International Tables Vol C Tables 4.2.6.8 and 6.1.1.4'

loop_
_geom_angle_atom_site_label_1
_geom_angle_atom_site_label_2
_geom_angle_atom_site_label_3
_geom_angle
_geom_angle_site_symmetry_1
_geom_angle_site_symmetry_3
_geom_angle_publ_flag
C1 P1 H1A 113.5 . . ?
C1 P1 H1B 113.6 . . ?
H1A P1 H1B 111.5 . . ?
P1 C1 H1C 109.9 . . ?
P1 C1 H1D 109.0 . . ?
H1C C1 H1D 109.4 . . ?

loop_
_geom_bond_atom_site_label_1
_geom_bond_atom_site_label_2
_geom_bond_distance
_geom_bond_site_symmetry_2
_geom_bond_publ_flag
P1 C1 1.784(5) . ?
P1 H1A 1.3609 . ?
P1 H1B 1.3602 . ?
C1 H1C 0.9515 . ?
C1 H1D 0.9494 . ?
